data_7239319
loop_
_publ_author_name
'Mathur, Pradeep'
'Rai, Dhirendra K.'
'Ji, Radhe Shyam'
'Pathak, Biswarup'
'Boodida, Sathyanarayana'
'Mobin, Shaikh M.'

_publ_section_title
;
 Structural and electrochemical aspects of
 tris(ferrocenyl/phenyl-ethynyl)phosphine ligated chalcogen bridged iron
 carbonyl clusters
;
_journal_issue 48
_journal_name_full 'RSC Advances'
_journal_page_first 26025
_journal_paper_doi 10.1039/c3ra44788j
_journal_volume 3
_journal_year 2013
_chemical_formula_sum 'C55 H30 Fe3 O7 P2 Se2'
_chemical_formula_weight 1190.200
_space_group_IT_number 2
_space_group_name_Hall '-P 1'
_space_group_name_H-M_alt 'P -1'
_symmetry_Int_Tables_number 2
_symmetry_space_group_name_Hall '-P 1'
_symmetry_space_group_name_H-M 'P -1'
_audit_creation_date 11-12-19
_audit_creation_method 'Created with Diamond (www.crystalimpact.com)'
_audit_update_record 11-12-19
_cell_angle_alpha 69.687(8)
_cell_angle_beta 79.780(7)
_cell_angle_gamma 67.006(7)
_cell_formula_units_Z 2
_cell_length_a 13.3152(10)
_cell_length_b 13.5992(10)
_cell_length_c 16.6909(16)
_cell_volume 2606.1(4)
_refine_ls_R_factor_all 0.109
_cod_data_source_file c3ra44788j.txt
_cod_data_source_block pm199
_cod_original_sg_symbol_Hall -P_1
_cod_database_code 7239319

loop_
_symmetry_equiv_pos_site_id
_symmetry_equiv_pos_as_xyz
1 'x, y, z'
2 '-x, -y, -z'

loop_
_atom_site_aniso_label
_atom_site_aniso_U_11
_atom_site_aniso_U_22
_atom_site_aniso_U_33
_atom_site_aniso_U_12
_atom_site_aniso_U_13
_atom_site_aniso_U_23
Fe1 0.0410(5) 0.0341(4) 0.0461(5) -0.0079(4) -0.0038(4) -0.0177(4)
Fe2 0.0481(5) 0.0407(5) 0.0604(6) -0.0179(4) 0.0034(4) -0.0153(5)
Fe3 0.0448(5) 0.0369(5) 0.0562(6) -0.0058(4) -0.0084(4) -0.0147(4)
P1 0.0354(8) 0.0319(8) 0.0409(9) -0.0112(7) -0.0028(7) -0.0136(7)
P2 0.0473(10) 0.0434(9) 0.0539(11) -0.0134(8) -0.0106(8) -0.0078(8)
Se1 0.0509(4) 0.0331(3) 0.0518(4) -0.0089(3) -0.0110(3) -0.0157(3)
Se2 0.0468(4) 0.0343(3) 0.0579(4) -0.0073(3) -0.0024(3) -0.0210(3)
O1 0.063(3) 0.067(3) 0.093(4) -0.030(3) 0.027(3) -0.021(3)
O2 0.130(5) 0.088(4) 0.102(4) -0.016(3) -0.049(3) -0.055(3)
O3 0.068(3) 0.078(3) 0.124(4) -0.030(3) -0.018(3) -0.031(3)
O4 0.134(5) 0.147(6) 0.128(5) -0.065(5) 0.070(4) -0.083(5)
O5 0.116(4) 0.054(3) 0.123(5) -0.039(3) -0.017(4) 0.013(3)
O6 0.117(5) 0.053(3) 0.135(5) 0.024(3) -0.050(4) -0.028(3)
O7 0.094(4) 0.113(4) 0.101(4) -0.063(4) 0.031(3) -0.038(3)
C1 0.055(4) 0.038(3) 0.058(4) -0.014(3) 0.008(3) -0.015(3)
C2 0.061(4) 0.041(4) 0.082(5) -0.004(3) -0.006(4) -0.032(4)
C3 0.063(5) 0.049(4) 0.099(6) -0.023(4) 0.001(4) -0.028(4)
C4 0.076(5) 0.077(5) 0.084(6) -0.040(4) 0.013(4) -0.028(5)
C5 0.059(4) 0.064(5) 0.091(6) -0.024(4) 0.008(4) -0.016(5)
C6 0.068(5) 0.050(4) 0.077(5) -0.008(4) -0.018(4) -0.024(4)
C7 0.060(4) 0.057(4) 0.060(5) -0.014(4) 0.004(4) -0.020(4)
C8 0.035(3) 0.036(3) 0.056(4) -0.007(3) -0.001(3) -0.017(3)
C9 0.049(4) 0.043(3) 0.044(4) -0.018(3) -0.006(3) -0.013(3)
C10 0.065(4) 0.052(4) 0.052(4) -0.037(4) -0.006(3) -0.013(3)
C11 0.092(6) 0.104(6) 0.109(6) -0.068(6) 0.001(5) -0.034(5)
C12 0.139(9) 0.186(11) 0.147(9) -0.128(10) 0.016(7) -0.070(9)
C13 0.199(13) 0.132(9) 0.138(8) -0.132(10) 0.007(8) -0.055(7)
C14 0.193(10) 0.075(6) 0.123(7) -0.078(7) 0.000(7) -0.042(5)
C15 0.109(6) 0.066(5) 0.101(6) -0.051(5) 0.005(5) -0.039(4)
C16 0.040(3) 0.037(3) 0.055(4) -0.012(3) -0.009(3) -0.016(3)
C17 0.043(3) 0.043(3) 0.052(4) -0.020(3) 0.000(3) -0.019(3)
C18 0.052(4) 0.058(4) 0.040(4) -0.028(3) -0.004(3) -0.013(3)
C19 0.058(4) 0.070(5) 0.053(5) -0.023(4) -0.014(3) -0.019(4)
C20 0.077(5) 0.074(5) 0.084(6) -0.026(4) -0.031(4) -0.010(5)
C21 0.150(8) 0.110(7) 0.056(6) -0.051(7) -0.038(5) -0.018(6)
C22 0.182(10) 0.117(8) 0.047(6) -0.051(8) -0.007(6) -0.037(5)
C23 0.112(6) 0.085(5) 0.071(6) -0.026(5) -0.004(5) -0.040(5)
C24 0.045(4) 0.033(3) 0.054(4) -0.016(3) -0.003(3) -0.015(3)
C25 0.054(4) 0.037(3) 0.041(4) -0.019(3) -0.009(3) -0.007(3)
C26 0.049(4) 0.057(4) 0.043(4) -0.027(4) 0.006(3) -0.012(3)
C27 0.052(4) 0.070(5) 0.067(5) -0.023(4) 0.004(4) -0.014(4)
C28 0.053(5) 0.111(7) 0.074(6) -0.014(5) 0.007(4) -0.016(5)
C29 0.069(6) 0.156(9) 0.091(7) -0.069(7) 0.008(5) -0.011(7)
C30 0.101(7) 0.109(8) 0.163(9) -0.079(7) 0.014(7) -0.024(7)
C31 0.077(5) 0.070(5) 0.125(7) -0.047(5) 0.019(5) -0.025(5)
C32 0.058(4) 0.064(4) 0.047(4) -0.024(4) -0.007(3) -0.012(4)
C33 0.055(4) 0.064(4) 0.051(4) -0.026(4) -0.004(3) -0.015(4)
C34 0.051(4) 0.048(4) 0.055(5) -0.017(3) 0.001(3) -0.013(4)
C35 0.087(5) 0.063(5) 0.066(5) -0.024(4) -0.005(4) -0.017(4)
C36 0.128(7) 0.087(6) 0.101(7) -0.033(6) 0.000(6) -0.050(6)
C37 0.121(8) 0.062(6) 0.163(11) -0.021(6) 0.016(8) -0.046(7)
C38 0.158(9) 0.062(6) 0.115(9) -0.024(6) 0.019(7) -0.001(6)
C39 0.111(6) 0.067(5) 0.073(6) -0.019(5) 0.009(5) -0.014(5)
C40 0.061(4) 0.037(3) 0.049(4) -0.024(3) -0.007(3) 0.005(3)
C41 0.047(4) 0.043(4) 0.064(5) -0.014(3) -0.008(3) -0.002(3)
C42 0.054(4) 0.049(4) 0.059(5) -0.024(4) -0.013(4) 0.009(4)
C43 0.068(5) 0.091(6) 0.096(6) -0.026(5) -0.004(5) -0.033(5)
C44 0.065(6) 0.109(7) 0.105(7) -0.029(5) 0.022(5) -0.040(6)
C45 0.047(5) 0.095(6) 0.099(7) -0.026(5) -0.013(5) 0.001(5)
C46 0.064(5) 0.141(8) 0.081(6) -0.042(6) -0.013(5) -0.007(6)
C47 0.055(5) 0.105(6) 0.073(6) -0.031(4) -0.002(4) -0.012(5)
C48 0.056(4) 0.070(5) 0.058(5) -0.029(4) -0.001(3) -0.015(4)
C49 0.059(4) 0.076(5) 0.061(5) -0.033(4) 0.001(4) -0.023(4)
C50 0.074(5) 0.098(6) 0.055(5) -0.057(5) 0.001(4) -0.018(4)
C51 0.076(6) 0.119(7) 0.081(6) -0.054(6) -0.014(5) -0.004(5)
C52 0.112(8) 0.164(10) 0.083(7) -0.095(9) 0.013(6) -0.026(8)
C53 0.171(11) 0.171(11) 0.085(7) -0.147(10) 0.046(7) -0.049(8)
C54 0.188(11) 0.094(7) 0.106(8) -0.091(8) 0.043(7) -0.024(6)
C55 0.110(7) 0.094(6) 0.099(7) -0.060(6) 0.039(5) -0.035(5)

loop_
_atom_site_label
_atom_site_type_symbol
_atom_site_fract_x
_atom_site_fract_y
_atom_site_fract_z
_atom_site_occupancy
_atom_site_symmetry_multiplicity
_atom_site_Wyckoff_symbol
_atom_site_calc_flag
_atom_site_thermal_displace_type
_atom_site_U_iso_or_equiv
Fe1 Fe 0.2252(1) 0.3376(1) 0.4558(0) 1.000 2 i d Uani 0.0404(2)
Fe2 Fe 0.2444(1) 0.4801(1) 0.3035(0) 1.000 2 i d Uani 0.0499(2)
Fe3 Fe 0.0388(1) 0.5100(1) 0.2922(0) 1.000 2 i d Uani 0.0479(2)
P1 P 0.3620(1) 0.1786(1) 0.4677(1) 1.000 2 i d Uani 0.0355(3)
P2 P 0.0281(1) 0.5067(1) 0.1627(1) 1.000 2 i d Uani 0.0500(4)
Se1 Se 0.179(0) 0.3329(0) 0.3278(0) 1.000 2 i d Uani 0.04526(17)
Se2 Se 0.102(0) 0.5224(0) 0.410(0) 1.000 2 i d Uani 0.04672(17)
O1 O 0.0877(3) 0.2199(4) 0.5708(3) 1.000 2 i d Uani 0.0772(14)
O2 O 0.3105(4) 0.3729(4) 0.5889(3) 1.000 2 i d Uani 0.1010(18)
O3 O 0.4225(4) 0.4718(4) 0.3877(3) 1.000 2 i d Uani 0.0865(15)
O4 O 0.3872(5) 0.3983(5) 0.1683(4) 1.000 2 i d Uani 0.130(2)
O5 O 0.1800(4) 0.7152(4) 0.2017(4) 1.000 2 i d Uani 0.1045(18)
O6 O -0.1000(4) 0.7460(4) 0.2417(4) 1.000 2 i d Uani 0.113(2)
O7 O -0.1328(4) 0.4226(4) 0.3782(3) 1.000 2 i d Uani 0.0978(17)
C1 C 0.1381(5) 0.2683(5) 0.5257(4) 1.000 2 i d Uani 0.0520(16)
C2 C 0.2771(5) 0.3616(5) 0.5369(4) 1.000 2 i d Uani 0.0625(18)
C3 C 0.3521(5) 0.4693(5) 0.3583(4) 1.000 2 i d Uani 0.0688(19)
C4 C 0.3328(6) 0.4302(6) 0.2219(5) 1.000 2 i d Uani 0.077(2)
C5 C 0.2024(5) 0.6240(6) 0.2395(5) 1.000 2 i d Uani 0.074(2)
C6 C -0.0460(5) 0.6564(5) 0.2607(4) 1.000 2 i d Uani 0.0660(19)
C7 C -0.0670(5) 0.4573(5) 0.3443(4) 1.000 2 i d Uani 0.0617(17)
C8 C 0.3315(4) 0.0779(4) 0.4431(3) 1.000 2 i d Uani 0.0434(14)
C9 C 0.3009(4) 0.0100(5) 0.4372(3) 1.000 2 i d Uani 0.0446(14)
C10 C 0.2671(5) -0.0757(5) 0.4317(4) 1.000 2 i d Uani 0.0515(16)
C11 C 0.1572(6) -0.0580(7) 0.4364(5) 1.000 2 i d Uani 0.092(2)
H11 H 0.1042 0.0115 0.4405 1.000 2 i calc Uiso 0.11000
C12 C 0.1253(9) -0.1424(10) 0.4352(6) 1.000 2 i d Uani 0.132(4)
H12 H 0.0497 -0.1311 0.4391 1.000 2 i calc Uiso 0.15900
C13 C 0.2008(10) -0.2420(9) 0.4286(6) 1.000 2 i d Uani 0.131(4)
H13 H 0.1777 -0.2990 0.4268 1.000 2 i calc Uiso 0.15700
C14 C 0.3105(9) -0.2598(7) 0.4244(5) 1.000 2 i d Uani 0.118(3)
H14 H 0.3630 -0.3299 0.4210 1.000 2 i calc Uiso 0.14200
C15 C 0.3446(6) -0.1759(6) 0.4250(4) 1.000 2 i d Uani 0.083(2)
H15 H 0.4201 -0.1873 0.4209 1.000 2 i calc Uiso 0.10000
C16 C 0.4028(4) 0.1106(4) 0.5722(4) 1.000 2 i d Uani 0.0432(14)
C17 C 0.4254(4) 0.0736(4) 0.6466(4) 1.000 2 i d Uani 0.0435(14)
C18 C 0.4545(5) 0.0313(5) 0.7332(4) 1.000 2 i d Uani 0.0474(15)
C19 C 0.5211(5) -0.0783(6) 0.7679(4) 1.000 2 i d Uani 0.0587(17)
H19 H 0.5474 -0.1276 0.7340 1.000 2 i calc Uiso 0.07000
C20 C 0.5496(5) -0.1163(6) 0.8503(5) 1.000 2 i d Uani 0.079(2)
H20 H 0.5986 -0.1910 0.8726 1.000 2 i calc Uiso 0.09500
C21 C 0.5091(7) -0.0492(8) 0.9015(5) 1.000 2 i d Uani 0.102(3)
H21 H 0.5263 -0.0782 0.9600 1.000 2 i calc Uiso 0.12200
C22 C 0.4440(8) 0.0592(8) 0.8687(5) 1.000 2 i d Uani 0.113(3)
H22 H 0.4175 0.1070 0.9039 1.000 2 i calc Uiso 0.13500
C23 C 0.4159(6) 0.1007(6) 0.7842(5) 1.000 2 i d Uani 0.088(2)
H23 H 0.3703 0.1768 0.7614 1.000 2 i calc Uiso 0.10500
C24 C 0.4845(4) 0.1809(4) 0.4097(3) 1.000 2 i d Uani 0.0430(14)
C25 C 0.5702(5) 0.1880(4) 0.3773(3) 1.000 2 i d Uani 0.0436(14)
C26 C 0.6738(5) 0.1909(5) 0.3402(3) 1.000 2 i d Uani 0.0492(15)
C27 C 0.7604(5) 0.0942(6) 0.3411(4) 1.000 2 i d Uani 0.0654(18)
H27 H 0.7499 0.0244 0.3653 1.000 2 i calc Uiso 0.07900
C28 C 0.8633(6) 0.0950(8) 0.3077(5) 1.000 2 i d Uani 0.089(2)
H28 H 0.9223 0.0266 0.3093 1.000 2 i calc Uiso 0.10700
C29 C 0.8790(7) 0.1941(9) 0.2729(5) 1.000 2 i d Uani 0.106(3)
H29 H 0.9491 0.1959 0.2502 1.000 2 i calc Uiso 0.12700
C30 C 0.7936(8) 0.2908(8) 0.2707(6) 1.000 2 i d Uani 0.119(3)
H30 H 0.8049 0.3602 0.2456 1.000 2 i calc Uiso 0.14300
C31 C 0.6911(6) 0.2917(6) 0.3036(5) 1.000 2 i d Uani 0.088(2)
H31 H 0.6327 0.3607 0.3013 1.000 2 i calc Uiso 0.10600
C32 C 0.0896(5) 0.3786(5) 0.1407(4) 1.000 2 i d Uani 0.0562(16)
C33 C 0.1268(5) 0.2877(5) 0.1320(4) 1.000 2 i d Uani 0.0556(16)
C34 C 0.1681(5) 0.1772(5) 0.1235(4) 1.000 2 i d Uani 0.0531(16)
C35 C 0.1855(5) 0.1649(6) 0.0432(4) 1.000 2 i d Uani 0.074(2)
H35 H 0.1716 0.2292 -0.0060 1.000 2 i calc Uiso 0.08900
C36 C 0.2234(7) 0.0584(7) 0.0346(6) 1.000 2 i d Uani 0.102(3)
H36 H 0.2368 0.0486 -0.0204 1.000 2 i calc Uiso 0.12300
C37 C 0.2409(8) -0.0303(7) 0.1054(8) 1.000 2 i d Uani 0.119(3)
H37 H 0.2637 -0.1030 0.0994 1.000 2 i calc Uiso 0.14300
C38 C 0.2273(8) -0.0210(7) 0.1854(7) 1.000 2 i d Uani 0.128(4)
H38 H 0.2435 -0.0859 0.2342 1.000 2 i calc Uiso 0.15300
C39 C 0.1895(6) 0.0851(6) 0.1942(5) 1.000 2 i d Uani 0.092(2)
H39 H 0.1784 0.0938 0.2495 1.000 2 i calc Uiso 0.11000
C40 C -0.1090(5) 0.5476(5) 0.1375(4) 1.000 2 i d Uani 0.0515(16)
C41 C -0.2029(5) 0.5723(5) 0.1298(4) 1.000 2 i d Uani 0.0554(16)
C42 C -0.3162(5) 0.6011(5) 0.1208(4) 1.000 2 i d Uani 0.0577(16)
C43 C -0.3914(6) 0.6221(6) 0.1881(5) 1.000 2 i d Uani 0.084(2)
H43 H -0.3675 0.6182 0.2398 1.000 2 i calc Uiso 0.10100
C44 C -0.5015(6) 0.6489(7) 0.1789(6) 1.000 2 i d Uani 0.095(3)
H44 H -0.5538 0.6640 0.2240 1.000 2 i calc Uiso 0.11400
C45 C -0.5331(6) 0.6531(6) 0.1043(6) 1.000 2 i d Uani 0.088(2)
H45 H -0.6085 0.6729 0.0974 1.000 2 i calc Uiso 0.10500
C46 C -0.4607(6) 0.6300(7) 0.0400(5) 1.000 2 i d Uani 0.100(3)
H46 H -0.4844 0.6312 -0.0109 1.000 2 i calc Uiso 0.12000
C47 C -0.3532(6) 0.6050(6) 0.0488(5) 1.000 2 i d Uani 0.082(2)
H47 H -0.3023 0.5898 0.0030 1.000 2 i calc Uiso 0.09800
C48 C 0.0772(5) 0.5990(5) 0.0781(4) 1.000 2 i d Uani 0.0609(18)
C49 C 0.1110(5) 0.6672(6) 0.0314(4) 1.000 2 i d Uani 0.0630(18)
C50 C 0.1520(6) 0.7528(7) -0.0254(4) 1.000 2 i d Uani 0.070(2)
C51 C 0.2564(6) 0.7275(7) -0.0604(5) 1.000 2 i d Uani 0.092(2)
H51 H 0.3045 0.6514 -0.0460 1.000 2 i calc Uiso 0.11100
C52 C 0.2935(8) 0.8093(10) -0.1159(6) 1.000 2 i d Uani 0.110(3)
H52 H 0.3645 0.7889 -0.1428 1.000 2 i calc Uiso 0.13200
C53 C 0.2302(10) 0.9166(10) -0.1317(6) 1.000 2 i d Uani 0.119(4)
H53 H 0.2585 0.9733 -0.1655 1.000 2 i calc Uiso 0.14300
C54 C 0.1262(9) 0.9455(7) -0.1001(6) 1.000 2 i d Uani 0.125(3)
H54 H 0.0805 1.0224 -0.1143 1.000 2 i calc Uiso 0.15000
C55 C 0.0848(7) 0.8648(7) -0.0472(5) 1.000 2 i d Uani 0.098(3)
H55 H 0.0109 0.8860 -0.0260 1.000 2 i calc Uiso 0.11800

loop_
_atom_type_symbol
_atom_type_radius_bond
Fe 1.200
P 1.200
Se 1.200
O 1.200
C 1.200
H 1.200

loop_
_geom_angle_atom_site_label_1
_geom_angle_atom_site_label_2
_geom_angle_atom_site_label_3
_geom_angle
_geom_angle_publ_flag
C1 Fe1 C2 96.7(3) no
C1 Fe1 P1 92.02(18) no
C2 Fe1 P1 90.89(18) no
C1 Fe1 Se2 101.15(18) no
C2 Fe1 Se2 93.70(18) no
P1 Fe1 Se2 165.43(5) no
C1 Fe1 Se1 96.54(19) no
C2 Fe1 Se1 166.6(2) no
P1 Fe1 Se1 90.52(4) no
Se2 Fe1 Se1 81.88(3) no
C1 Fe1 Fe2 144.6(2) no
C2 Fe1 Fe2 111.0(2) no
P1 Fe1 Fe2 108.48(5) no
Se2 Fe1 Fe2 56.99(3) no
Se1 Fe1 Fe2 56.08(3) no
C3 Fe2 C4 93.8(3) no
C3 Fe2 C5 101.4(3) no
C4 Fe2 C5 94.5(3) no
C3 Fe2 Se1 124.1(2) no
C4 Fe2 Se1 86.8(2) no
C5 Fe2 Se1 134.3(2) no
C3 Fe2 Se2 96.9(2) no
C4 Fe2 Se2 166.5(2) no
C5 Fe2 Se2 91.5(2) no
Se1 Fe2 Se2 80.46(3) no
C3 Fe2 Fe3 152.3(2) no
C4 Fe2 Fe3 113.4(2) no
C5 Fe2 Fe3 82.7(2) no
Se1 Fe2 Fe3 55.74(3) no
Se2 Fe2 Fe3 55.46(3) no
C3 Fe2 Fe1 77.2(2) no
C4 Fe2 Fe1 120.1(2) no
C5 Fe2 Fe1 145.4(2) no
Se1 Fe2 Fe1 55.60(3) no
Se2 Fe2 Fe1 55.01(3) no
Fe3 Fe2 Fe1 84.06(3) no
C7 Fe3 C6 96.9(3) no
C7 Fe3 P2 97.9(2) no
C6 Fe3 P2 88.9(2) no
C7 Fe3 Se1 94.4(2) no
C6 Fe3 Se1 168.2(2) no
P2 Fe3 Se1 93.03(5) no
C7 Fe3 Se2 100.0(2) no
C6 Fe3 Se2 92.86(19) no
P2 Fe3 Se2 161.69(6) no
Se1 Fe3 Se2 81.72(3) no
C7 Fe3 Fe2 142.7(2) no
C6 Fe3 Fe2 112.0(2) no
P2 Fe3 Fe2 105.48(5) no
Se1 Fe3 Fe2 56.30(3) no
Se2 Fe3 Fe2 57.09(3) no
C16 P1 C24 102.8(3) no
C16 P1 C8 102.8(2) no
C24 P1 C8 104.6(2) no
C16 P1 Fe1 112.11(17) no
C24 P1 Fe1 118.58(18) no
C8 P1 Fe1 114.16(18) no
C32 P2 C48 103.7(3) no
C32 P2 C40 102.0(3) no
C48 P2 C40 103.0(3) no
C32 P2 Fe3 118.5(2) no
C48 P2 Fe3 115.9(2) no
C40 P2 Fe3 111.7(2) no
Fe3 Se1 Fe1 97.60(3) no
Fe3 Se1 Fe2 67.96(3) no
Fe1 Se1 Fe2 68.32(3) no
Fe1 Se2 Fe3 97.91(3) no
Fe1 Se2 Fe2 68.01(3) no
Fe3 Se2 Fe2 67.45(3) no
O1 C1 Fe1 176.6(5) no
O2 C2 Fe1 177.7(6) no
O3 C3 Fe2 173.2(6) no
O4 C4 Fe2 178.0(7) no
O5 C5 Fe2 176.1(7) no
O6 C6 Fe3 178.6(7) no
O7 C7 Fe3 178.9(7) no
C9 C8 P1 170.1(5) no
C8 C9 C10 177.9(6) no
C11 C10 C15 120.8(6) no
C11 C10 C9 119.4(6) no
C15 C10 C9 119.8(6) no
C12 C11 C10 119.2(8) no
C12 C11 H11 120.40 no
C10 C11 H11 120.40 no
C13 C12 C11 120.8(9) no
C13 C12 H12 119.60 no
C11 C12 H12 119.60 no
C12 C13 C14 120.0(9) no
C12 C13 H13 120.00 no
C14 C13 H13 120.00 no
C13 C14 C15 120.2(9) no
C13 C14 H14 119.90 no
C15 C14 H14 119.90 no
C10 C15 C14 119.0(7) no
C10 C15 H15 120.50 no
C14 C15 H15 120.50 no
C17 C16 P1 173.3(5) no
C16 C17 C18 178.4(6) no
C19 C18 C23 118.7(6) no
C19 C18 C17 121.4(5) no
C23 C18 C17 119.9(6) no
C20 C19 C18 120.4(6) no
C20 C19 H19 119.80 no
C18 C19 H19 119.80 no
C21 C20 C19 121.0(7) no
C21 C20 H20 119.50 no
C19 C20 H20 119.50 no
C22 C21 C20 119.7(7) no
C22 C21 H21 120.10 no
C20 C21 H21 120.10 no
C21 C22 C23 120.2(7) no
C21 C22 H22 119.90 no
C23 C22 H22 119.90 no
C18 C23 C22 119.8(7) no
C18 C23 H23 120.10 no
C22 C23 H23 120.10 no
C25 C24 P1 171.7(5) no
C24 C25 C26 177.4(6) no
C27 C26 C31 117.9(6) no
C27 C26 C25 121.0(5) no
C31 C26 C25 121.1(6) no
C26 C27 C28 121.9(6) no
C26 C27 H27 119.00 no
C28 C27 H27 119.00 no
C29 C28 C27 119.4(8) no
C29 C28 H28 120.30 no
C27 C28 H28 120.30 no
C28 C29 C30 119.3(7) no
C28 C29 H29 120.30 no
C30 C29 H29 120.30 no
C29 C30 C31 122.1(8) no
C29 C30 H30 119.00 no
C31 C30 H30 119.00 no
C30 C31 C26 119.3(7) no
C30 C31 H31 120.30 no
C26 C31 H31 120.30 no
C33 C32 P2 174.4(6) no
C32 C33 C34 177.7(7) no
C39 C34 C35 120.2(6) no
C39 C34 C33 120.5(6) no
C35 C34 C33 119.3(6) no
C34 C35 C36 119.6(7) no
C34 C35 H35 120.20 no
C36 C35 H35 120.20 no
C37 C36 C35 118.7(8) no
C37 C36 H36 120.70 no
C35 C36 H36 120.70 no
C36 C37 C38 122.9(8) no
C36 C37 H37 118.50 no
C38 C37 H37 118.50 no
C37 C38 C39 118.4(8) no
C37 C38 H38 120.80 no
C39 C38 H38 120.80 no
C34 C39 C38 120.1(7) no
C34 C39 H39 120.00 no
C38 C39 H39 120.00 no
C41 C40 P2 173.0(6) no
C40 C41 C42 179.4(8) no
C47 C42 C43 118.5(6) no
C47 C42 C41 121.4(6) no
C43 C42 C41 120.0(6) no
C44 C43 C42 119.5(7) no
C44 C43 H43 120.20 no
C42 C43 H43 120.20 no
C45 C44 C43 118.8(7) no
C45 C44 H44 120.60 no
C43 C44 H44 120.60 no
C46 C45 C44 121.9(7) no
C46 C45 H45 119.00 no
C44 C45 H45 119.00 no
C45 C46 C47 119.1(7) no
C45 C46 H46 120.50 no
C47 C46 H46 120.50 no
C42 C47 C46 122.1(7) no
C42 C47 H47 118.90 no
C46 C47 H47 118.90 no
C49 C48 P2 169.3(6) no
C48 C49 C50 179.0(7) no
C51 C50 C55 117.4(7) no
C51 C50 C49 122.3(8) no
C55 C50 C49 120.3(7) no
C50 C51 C52 121.7(9) no
C50 C51 H51 119.10 no
C52 C51 H51 119.10 no
C53 C52 C51 119.9(10) no
C53 C52 H52 120.00 no
C51 C52 H52 120.00 no
C52 C53 C54 120.3(10) no
C52 C53 H53 119.90 no
C54 C53 H53 119.90 no
C53 C54 C55 120.9(10) no
C53 C54 H54 119.50 no
C55 C54 H54 119.50 no
C50 C55 C54 119.5(8) no
C50 C55 H55 120.30 no
C54 C55 H55 120.30 no

loop_
_geom_bond_atom_site_label_1
_geom_bond_atom_site_label_2
_geom_bond_distance
_geom_bond_publ_flag
Fe1 C1 1.790(6) no
Fe1 C2 1.797(6) no
Fe1 P1 2.1875(15) no
Fe1 Se2 2.3414(10) no
Fe1 Se1 2.3531(9) no
Fe1 Fe2 2.6501(12) no
Fe2 C3 1.768(7) no
Fe2 C4 1.774(7) no
Fe2 C5 1.786(7) no
Fe2 Se1 2.3664(9) no
Fe2 Se2 2.3967(10) no
Fe2 Fe3 2.6365(11) no
Fe3 C7 1.782(7) no
Fe3 C6 1.800(7) no
Fe3 P2 2.2072(17) no
Fe3 Se1 2.3508(10) no
Fe3 Se2 2.3515(9) no
P1 C16 1.737(6) no
P1 C24 1.749(6) no
P1 C8 1.760(5) no
P2 C32 1.750(6) no
P2 C48 1.755(7) no
P2 C40 1.772(6) no
O1 C1 1.127(6) no
O2 C2 1.121(6) no
O3 C3 1.149(7) no
O4 C4 1.144(7) no
O5 C5 1.123(7) no
O6 C6 1.110(6) no
O7 C7 1.129(7) no
C8 C9 1.182(6) no
C9 C10 1.439(7) no
C10 C11 1.379(8) no
C10 C15 1.379(8) no
C11 C12 1.378(9) no
C11 H11 0.9500 no
C12 C13 1.363(12) no
C12 H12 0.9500 no
C13 C14 1.377(12) no
C13 H13 0.9500 no
C14 C15 1.387(9) no
C14 H14 0.9500 no
C15 H15 0.9500 no
C16 C17 1.211(7) no
C17 C18 1.420(8) no
C18 C19 1.376(7) no
C18 C23 1.380(7) no
C19 C20 1.356(8) no
C19 H19 0.9500 no
C20 C21 1.359(9) no
C20 H20 0.9500 no
C21 C22 1.355(10) no
C21 H21 0.9500 no
C22 C23 1.385(9) no
C22 H22 0.9500 no
C23 H23 0.9500 no
C24 C25 1.197(6) no
C25 C26 1.418(7) no
C26 C27 1.366(7) no
C26 C31 1.385(8) no
C27 C28 1.387(8) no
C27 H27 0.9500 no
C28 C29 1.353(10) no
C28 H28 0.9500 no
C29 C30 1.355(10) no
C29 H29 0.9500 no
C30 C31 1.375(9) no
C30 H30 0.9500 no
C31 H31 0.9500 no
C32 C33 1.191(7) no
C33 C34 1.434(8) no
C34 C39 1.362(8) no
C34 C35 1.375(8) no
C35 C36 1.386(9) no
C35 H35 0.9500 no
C36 C37 1.340(11) no
C36 H36 0.9500 no
C37 C38 1.359(11) no
C37 H37 0.9500 no
C38 C39 1.381(10) no
C38 H38 0.9500 no
C39 H39 0.9500 no
C40 C41 1.179(7) no
C41 C42 1.426(8) no
C42 C47 1.353(8) no
C42 C43 1.396(8) no
C43 C44 1.389(9) no
C43 H43 0.9500 no
C44 C45 1.360(9) no
C44 H44 0.9500 no
C45 C46 1.346(9) no
C45 H45 0.9500 no
C46 C47 1.358(8) no
C46 H46 0.9500 no
C47 H47 0.9500 no
C48 C49 1.171(8) no
C49 C50 1.448(9) no
C50 C51 1.366(9) no
C50 C55 1.385(9) no
C51 C52 1.375(10) no
C51 H51 0.9500 no
C52 C53 1.327(12) no
C52 H52 0.9500 no
C53 C54 1.346(11) no
C53 H53 0.9500 no
C54 C55 1.384(9) no
C54 H54 0.9500 no
C55 H55 0.9500 no

loop_
_geom_torsion_atom_site_label_1
_geom_torsion_atom_site_label_2
_geom_torsion_atom_site_label_3
_geom_torsion_atom_site_label_4
_geom_torsion
_geom_torsion_publ_flag
C1 Fe1 Fe2 C3 166.8(3) no
C2 Fe1 Fe2 C3 27.6(3) no
P1 Fe1 Fe2 C3 -70.8(2) no
Se2 Fe1 Fe2 C3 108.0(2) no
Se1 Fe1 Fe2 C3 -148.5(2) no
C1 Fe1 Fe2 C4 -106.2(4) no
C2 Fe1 Fe2 C4 114.5(3) no
P1 Fe1 Fe2 C4 16.1(2) no
Se2 Fe1 Fe2 C4 -165.1(2) no
Se1 Fe1 Fe2 C4 -61.6(2) no
C1 Fe1 Fe2 C5 75.2(5) no
C2 Fe1 Fe2 C5 -64.0(4) no
P1 Fe1 Fe2 C5 -162.4(4) no
Se2 Fe1 Fe2 C5 16.4(4) no
Se1 Fe1 Fe2 C5 119.9(4) no
C1 Fe1 Fe2 Se1 -44.7(3) no
C2 Fe1 Fe2 Se1 176.06(19) no
P1 Fe1 Fe2 Se1 77.68(5) no
Se2 Fe1 Fe2 Se1 -103.53(3) no
C1 Fe1 Fe2 Se2 58.8(3) no
C2 Fe1 Fe2 Se2 -80.41(19) no
P1 Fe1 Fe2 Se2 -178.79(5) no
Se1 Fe1 Fe2 Se2 103.53(3) no
C1 Fe1 Fe2 Fe3 7.4(3) no
C2 Fe1 Fe2 Fe3 -131.87(19) no
P1 Fe1 Fe2 Fe3 129.75(5) no
Se2 Fe1 Fe2 Fe3 -51.46(3) no
Se1 Fe1 Fe2 Fe3 52.07(3) no
C3 Fe2 Fe3 C7 -55.8(5) no
C4 Fe2 Fe3 C7 112.0(4) no
C5 Fe2 Fe3 C7 -156.3(4) no
Se1 Fe2 Fe3 C7 43.6(3) no
Se2 Fe2 Fe3 C7 -59.4(3) no
Fe1 Fe2 Fe3 C7 -8.3(3) no
C3 Fe2 Fe3 C6 82.2(5) no
C4 Fe2 Fe3 C6 -110.0(3) no
C5 Fe2 Fe3 C6 -18.3(3) no
Se1 Fe2 Fe3 C6 -178.4(2) no
Se2 Fe2 Fe3 C6 78.6(2) no
Fe1 Fe2 Fe3 C6 129.7(2) no
C3 Fe2 Fe3 P2 177.4(4) no
C4 Fe2 Fe3 P2 -14.8(3) no
C5 Fe2 Fe3 P2 76.9(2) no
Se1 Fe2 Fe3 P2 -83.18(5) no
Se2 Fe2 Fe3 P2 173.80(6) no
Fe1 Fe2 Fe3 P2 -135.13(5) no
C3 Fe2 Fe3 Se1 -99.4(4) no
C4 Fe2 Fe3 Se1 68.4(2) no
C5 Fe2 Fe3 Se1 160.1(2) no
Se2 Fe2 Fe3 Se1 -103.02(4) no
Fe1 Fe2 Fe3 Se1 -51.95(3) no
C3 Fe2 Fe3 Se2 3.6(4) no
C4 Fe2 Fe3 Se2 171.4(3) no
C5 Fe2 Fe3 Se2 -96.9(2) no
Se1 Fe2 Fe3 Se2 103.02(4) no
Fe1 Fe2 Fe3 Se2 51.07(3) no
C1 Fe1 P1 C16 -62.1(3) no
C2 Fe1 P1 C16 34.6(3) no
Se2 Fe1 P1 C16 143.1(2) no
Se1 Fe1 P1 C16 -158.70(19) no
Fe2 Fe1 P1 C16 147.13(19) no
C1 Fe1 P1 C24 178.3(3) no
C2 Fe1 P1 C24 -84.9(3) no
Se2 Fe1 P1 C24 23.5(3) no
Se1 Fe1 P1 C24 81.71(19) no
Fe2 Fe1 P1 C24 27.5(2) no
C1 Fe1 P1 C8 54.3(3) no
C2 Fe1 P1 C8 151.0(3) no
Se2 Fe1 P1 C8 -100.5(3) no
Se1 Fe1 P1 C8 -42.3(2) no
Fe2 Fe1 P1 C8 -96.5(2) no
C7 Fe3 P2 C32 -79.5(3) no
C6 Fe3 P2 C32 -176.3(3) no
Se1 Fe3 P2 C32 15.3(2) no
Se2 Fe3 P2 C32 87.9(3) no
Fe2 Fe3 P2 C32 71.2(2) no
C7 Fe3 P2 C48 156.2(3) no
C6 Fe3 P2 C48 59.4(3) no
Se1 Fe3 P2 C48 -109.0(2) no
Se2 Fe3 P2 C48 -36.4(3) no
Fe2 Fe3 P2 C48 -53.2(2) no
C7 Fe3 P2 C40 38.6(3) no
C6 Fe3 P2 C40 -58.2(3) no
Se1 Fe3 P2 C40 133.48(19) no
Se2 Fe3 P2 C40 -153.9(2) no
Fe2 Fe3 P2 C40 -170.71(19) no
C7 Fe3 Se1 Fe1 -92.3(2) no
C6 Fe3 Se1 Fe1 70.3(10) no
P2 Fe3 Se1 Fe1 169.48(5) no
Se2 Fe3 Se1 Fe1 7.12(3) no
Fe2 Fe3 Se1 Fe1 62.86(3) no
C7 Fe3 Se1 Fe2 -155.2(2) no
C6 Fe3 Se1 Fe2 7.4(10) no
P2 Fe3 Se1 Fe2 106.62(5) no
Se2 Fe3 Se1 Fe2 -55.75(3) no
C1 Fe1 Se1 Fe3 93.24(17) no
C2 Fe1 Se1 Fe3 -78.6(8) no
P1 Fe1 Se1 Fe3 -174.67(5) no
Se2 Fe1 Se1 Fe3 -7.14(3) no
Fe2 Fe1 Se1 Fe3 -62.58(3) no
C1 Fe1 Se1 Fe2 155.82(17) no
C2 Fe1 Se1 Fe2 -16.1(8) no
P1 Fe1 Se1 Fe2 -112.09(5) no
Se2 Fe1 Se1 Fe2 55.44(3) no
C3 Fe2 Se1 Fe3 146.3(2) no
C4 Fe2 Se1 Fe3 -121.3(2) no
C5 Fe2 Se1 Fe3 -28.2(3) no
Se2 Fe2 Se1 Fe3 54.47(3) no
Fe1 Fe2 Se1 Fe3 108.33(3) no
C3 Fe2 Se1 Fe1 38.0(2) no
C4 Fe2 Se1 Fe1 130.4(2) no
C5 Fe2 Se1 Fe1 -136.6(3) no
Se2 Fe2 Se1 Fe1 -53.87(3) no
Fe3 Fe2 Se1 Fe1 -108.33(3) no
C1 Fe1 Se2 Fe3 -87.97(19) no
C2 Fe1 Se2 Fe3 174.4(2) no
P1 Fe1 Se2 Fe3 66.3(2) no
Se1 Fe1 Se2 Fe3 7.15(3) no
Fe2 Fe1 Se2 Fe3 61.73(3) no
C1 Fe1 Se2 Fe2 -149.70(19) no
C2 Fe1 Se2 Fe2 112.7(2) no
P1 Fe1 Se2 Fe2 4.58(19) no
Se1 Fe1 Se2 Fe2 -54.58(3) no
C7 Fe3 Se2 Fe1 85.9(2) no
C6 Fe3 Se2 Fe1 -176.6(2) no
P2 Fe3 Se2 Fe1 -81.51(18) no
Se1 Fe3 Se2 Fe1 -7.16(3) no
Fe2 Fe3 Se2 Fe1 -62.15(3) no
C7 Fe3 Se2 Fe2 148.0(2) no
C6 Fe3 Se2 Fe2 -114.5(2) no
P2 Fe3 Se2 Fe2 -19.36(17) no
Se1 Fe3 Se2 Fe2 55.00(3) no
C3 Fe2 Se2 Fe1 -69.1(2) no
C4 Fe2 Se2 Fe1 72.9(11) no
C5 Fe2 Se2 Fe1 -170.8(2) no
Se1 Fe2 Se2 Fe1 54.44(3) no
Fe3 Fe2 Se2 Fe1 109.17(3) no
C3 Fe2 Se2 Fe3 -178.3(2) no
C4 Fe2 Se2 Fe3 -36.2(11) no
C5 Fe2 Se2 Fe3 80.0(2) no
Se1 Fe2 Se2 Fe3 -54.74(3) no
Fe1 Fe2 Se2 Fe3 -109.17(3) no
C2 Fe1 C1 O1 -79.(9) no
P1 Fe1 C1 O1 12.(9) no
Se2 Fe1 C1 O1 -175.(9) no
Se1 Fe1 C1 O1 102.(9) no
Fe2 Fe1 C1 O1 138.(9) no
C1 Fe1 C2 O2 54.(15) no
P1 Fe1 C2 O2 -38.(14) no
Se2 Fe1 C2 O2 156.(14) no
Se1 Fe1 C2 O2 -134.(14) no
Fe2 Fe1 C2 O2 -148.(14) no
C4 Fe2 C3 O3 76.(5) no
C5 Fe2 C3 O3 -19.(5) no
Se1 Fe2 C3 O3 165.(5) no
Se2 Fe2 C3 O3 -112.(5) no
Fe3 Fe2 C3 O3 -115.(5) no
Fe1 Fe2 C3 O3 -164.(5) no
C3 Fe2 C4 O4 179.(100) no
C5 Fe2 C4 O4 -79.(21) no
Se1 Fe2 C4 O4 55.(21) no
Se2 Fe2 C4 O4 36.(22) no
Fe3 Fe2 C4 O4 4.(21) no
Fe1 Fe2 C4 O4 101.(21) no
C3 Fe2 C5 O5 -7.(11) no
C4 Fe2 C5 O5 -102.(11) no
Se1 Fe2 C5 O5 169.(10) no
Se2 Fe2 C5 O5 91.(11) no
Fe3 Fe2 C5 O5 145.(11) no
Fe1 Fe2 C5 O5 77.(11) no
C7 Fe3 C6 O6 -15.(25) no
P2 Fe3 C6 O6 83.(25) no
Se1 Fe3 C6 O6 -177.(100) no
Se2 Fe3 C6 O6 -115.(25) no
Fe2 Fe3 C6 O6 -170.(100) no
C6 Fe3 C7 O7 -148.(32) no
P2 Fe3 C7 O7 122.(32) no
Se1 Fe3 C7 O7 29.(32) no
Se2 Fe3 C7 O7 -54.(32) no
Fe2 Fe3 C7 O7 -6.(33) no
C16 P1 C8 C9 55.(3) no
C24 P1 C8 C9 162.(3) no
Fe1 P1 C8 C9 -67.(3) no
P1 C8 C9 C10 -94.(16) no
C8 C9 C10 C11 145.(16) no
C8 C9 C10 C15 -32.(17) no
C15 C10 C11 C12 0.6(11) no
C9 C10 C11 C12 -176.9(6) no
C10 C11 C12 C13 -0.7(14) no
C11 C12 C13 C14 1.1(16) no
C12 C13 C14 C15 -1.4(16) no
C11 C10 C15 C14 -0.9(10) no
C9 C10 C15 C14 176.6(6) no
C13 C14 C15 C10 1.3(12) no
C24 P1 C16 C17 112.(4) no
C8 P1 C16 C17 -140.(4) no
Fe1 P1 C16 C17 -17.(4) no
P1 C16 C17 C18 -87.(22) no
C16 C17 C18 C19 -91.(22) no
C16 C17 C18 C23 88.(22) no
C23 C18 C19 C20 -1.0(9) no
C17 C18 C19 C20 178.7(5) no
C18 C19 C20 C21 3.2(11) no
C19 C20 C21 C22 -3.7(13) no
C20 C21 C22 C23 2.1(15) no
C19 C18 C23 C22 -0.5(11) no
C17 C18 C23 C22 179.7(7) no
C21 C22 C23 C18 0.0(14) no
C16 P1 C24 C25 -51.(4) no
C8 P1 C24 C25 -158.(4) no
Fe1 P1 C24 C25 74.(4) no
P1 C24 C25 C26 112.(11) no
C24 C25 C26 C27 3.(12) no
C24 C25 C26 C31 -176.(100) no
C31 C26 C27 C28 0.7(9) no
C25 C26 C27 C28 -177.8(6) no
C26 C27 C28 C29 -0.2(11) no
C27 C28 C29 C30 -0.5(13) no
C28 C29 C30 C31 0.7(15) no
C29 C30 C31 C26 -0.1(14) no
C27 C26 C31 C30 -0.6(11) no
C25 C26 C31 C30 177.9(7) no
C48 P2 C32 C33 -180.(100) no
C40 P2 C32 C33 -73.(6) no
Fe3 P2 C32 C33 50.(6) no
P2 C32 C33 C34 22.(22) no
C32 C33 C34 C39 -57.(17) no
C32 C33 C34 C35 123.(17) no
C39 C34 C35 C36 1.0(11) no
C33 C34 C35 C36 -178.8(7) no
C34 C35 C36 C37 0.8(13) no
C35 C36 C37 C38 -2.8(16) no
C36 C37 C38 C39 2.8(16) no
C35 C34 C39 C38 -1.0(12) no
C33 C34 C39 C38 178.8(7) no
C37 C38 C39 C34 -0.9(14) no
C32 P2 C40 C41 108.(5) no
C48 P2 C40 C41 -144.(4) no
Fe3 P2 C40 C41 -19.(5) no
P2 C40 C41 C42 -68.(78) no
C40 C41 C42 C47 -92.(76) no
C40 C41 C42 C43 86.(76) no
C47 C42 C43 C44 -1.5(11) no
C41 C42 C43 C44 -179.3(6) no
C42 C43 C44 C45 0.4(12) no
C43 C44 C45 C46 1.3(13) no
C44 C45 C46 C47 -2.0(13) no
C43 C42 C47 C46 0.8(11) no
C41 C42 C47 C46 178.6(7) no
C45 C46 C47 C42 0.9(13) no
C32 P2 C48 C49 -140.(3) no
C40 P2 C48 C49 114.(3) no
Fe3 P2 C48 C49 -9.(3) no
P2 C48 C49 C50 -27.(51) no
C48 C49 C50 C51 135.(48) no
C48 C49 C50 C55 -46.(49) no
C55 C50 C51 C52 -0.8(11) no
C49 C50 C51 C52 178.4(7) no
C50 C51 C52 C53 5.1(14) no
C51 C52 C53 C54 -6.2(16) no
C52 C53 C54 C55 3.2(15) no
C51 C50 C55 C54 -2.2(11) no
C49 C50 C55 C54 178.6(7) no
C53 C54 C55 C50 1.0(13) no
